data_4078160
loop_
_publ_author_name
'Prakash, Om'
'Singh, Pradhumn'
'Mukherjee, G.'
'Singh, Ajai K.'

_publ_section_title
;
 Efficient Catalysis of Transfer Hydrogenation of Ketones and Oxidation of
 Alcohols with Newly Designed Half-Sandwich Rhodium(III) and Iridium(III)
 Complexes of Half-Pincer Chalcogenated Pyridines
;
_journal_issue 8
_journal_name_full Organometallics
_journal_page_first 3379
_journal_paper_doi 10.1021/om300169p
_journal_volume 31
_journal_year 2012
_chemical_formula_moiety 'C21 H25 Cl N2 Rh S, F6 P'
_chemical_formula_sum 'C21 H25 Cl F6 N2 P Rh S'
_chemical_formula_weight 620.83
_chemical_name_systematic
; 
 ? 
;
_space_group_IT_number 15
_symmetry_cell_setting monoclinic
_symmetry_space_group_name_Hall '-C 2yc'
_symmetry_space_group_name_H-M 'C 1 2/c 1'
_atom_sites_solution_hydrogens geom
_atom_sites_solution_primary direct
_atom_sites_solution_secondary difmap
_audit_creation_method SHELXL-97
_cell_angle_alpha 90.00
_cell_angle_beta 95.596(6)
_cell_angle_gamma 90.00
_cell_formula_units_Z 8
_cell_length_a 22.802(8)
_cell_length_b 8.224(3)
_cell_length_c 26.023(8)
_cell_measurement_reflns_used 2629
_cell_measurement_temperature 298(2)
_cell_measurement_theta_max 22.30
_cell_measurement_theta_min 2.50
_cell_volume 4857(3)
_computing_cell_refinement 'Bruker SMART'
_computing_data_collection 'Bruker SMART'
_computing_data_reduction 'Bruker SAINT'
_computing_molecular_graphics 'Bruker SHELXTL'
_computing_publication_material 'Bruker SHELXTL'
_computing_structure_refinement 'SHELXL-97 (Sheldrick, 1997)'
_computing_structure_solution 'SHELXS-97 (Sheldrick, 1990)'
_diffrn_ambient_temperature 298(2)
_diffrn_measured_fraction_theta_full 0.997
_diffrn_measured_fraction_theta_max 0.997
_diffrn_measurement_device_type 'CCD area detector'
_diffrn_measurement_method 'phi and omega scans'
_diffrn_radiation_monochromator graphite
_diffrn_radiation_source 'fine-focus sealed tube'
_diffrn_radiation_type MoK\a
_diffrn_radiation_wavelength 0.71073
_diffrn_reflns_av_R_equivalents 0.0412
_diffrn_reflns_av_sigmaI/netI 0.0503
_diffrn_reflns_limit_h_max 26
_diffrn_reflns_limit_h_min -26
_diffrn_reflns_limit_k_max 9
_diffrn_reflns_limit_k_min -9
_diffrn_reflns_limit_l_max 30
_diffrn_reflns_limit_l_min -30
_diffrn_reflns_number 11328
_diffrn_reflns_theta_full 24.99
_diffrn_reflns_theta_max 24.99
_diffrn_reflns_theta_min 1.57
_exptl_absorpt_coefficient_mu 1.024
_exptl_absorpt_correction_T_max 0.843
_exptl_absorpt_correction_T_min 0.771
_exptl_absorpt_correction_type multi-scan
_exptl_absorpt_process_details '(SADABS; Sheldrick, 1996)'
_exptl_crystal_colour orange
_exptl_crystal_density_diffrn 1.698
_exptl_crystal_density_meas 1.698
_exptl_crystal_density_method 'not measured'
_exptl_crystal_description block
_exptl_crystal_F_000 2496.0
_exptl_crystal_size_max 0.42
_exptl_crystal_size_mid 0.21
_exptl_crystal_size_min 0.17
_refine_diff_density_max 1.376
_refine_diff_density_min -0.918
_refine_diff_density_rms 0.102
_refine_ls_extinction_method none
_refine_ls_goodness_of_fit_ref 1.176
_refine_ls_hydrogen_treatment constr
_refine_ls_matrix_type full
_refine_ls_number_parameters 303
_refine_ls_number_reflns 4274
_refine_ls_number_restraints 0
_refine_ls_restrained_S_all 1.176
_refine_ls_R_factor_all 0.0721
_refine_ls_R_factor_gt 0.0585
_refine_ls_shift/su_max 0.000
_refine_ls_shift/su_mean 0.000
_refine_ls_structure_factor_coef Fsqd
_refine_ls_weighting_details 'calc w=1/[\s^2^(Fo^2^)+(0.0517P)^2^+14.7041P] where P=(Fo^2^+2Fc^2^)/3'
_refine_ls_weighting_scheme calc
_refine_ls_wR_factor_gt 0.1245
_refine_ls_wR_factor_ref 0.1309
_reflns_number_gt 3675
_reflns_number_total 4274
_reflns_threshold_expression >2sigma(I)
_cod_data_source_file om300169p_si_002.cif
_cod_data_source_block complex_2
_cod_depositor_comments
;
The following automatic conversions were performed:

'_symmetry_cell_setting' value 'Monoclinic' changed to 'monoclinic'
according to /home/saulius/struct/CIF-dictionaries/cif_core.dic
dictionary named 'cif_core.dic' version 2.4.1 from 2010-06-29.

Automatic conversion script
Id: cif_fix_values 1715 2011-07-08 13:25:40Z adriana 
;
_cod_original_sg_symbol_H-M 'C 2/c'
_cod_database_code 4078160

loop_
_symmetry_equiv_pos_as_xyz
'x, y, z'
'-x, y, -z+1/2'
'x+1/2, y+1/2, z'
'-x+1/2, y+1/2, -z+1/2'
'-x, -y, -z'
'x, -y, z-1/2'
'-x+1/2, -y+1/2, -z'
'x+1/2, -y+1/2, z-1/2'

loop_
_atom_site_label
_atom_site_type_symbol
_atom_site_fract_x
_atom_site_fract_y
_atom_site_fract_z
_atom_site_U_iso_or_equiv
_atom_site_adp_type
_atom_site_occupancy
_atom_site_symmetry_multiplicity
_atom_site_calc_flag
_atom_site_refinement_flags
C5 C 0.5239(3) 0.3831(9) 0.8762(3) 0.0609(19) Uani 1 1 d .
H5 H 0.5244 0.2913 0.8971 0.073 Uiso 1 1 calc R
C4 C 0.5534(3) 0.3783(10) 0.8338(3) 0.068(2) Uani 1 1 d .
H4 H 0.5742 0.2858 0.8259 0.082 Uiso 1 1 calc R
C3 C 0.5522(3) 0.5100(10) 0.8032(3) 0.072(2) Uani 1 1 d .
H3 H 0.5709 0.5076 0.7730 0.087 Uiso 1 1 calc R
C2 C 0.5237(3) 0.6470(9) 0.8163(3) 0.0599(19) Uani 1 1 d .
H2 H 0.5243 0.7417 0.7968 0.072 Uiso 1 1 calc R
C1 C 0.4945(2) 0.6390(7) 0.8590(2) 0.0398(14) Uani 1 1 d .
C6 C 0.4497(3) 0.7872(8) 0.9423(2) 0.0511(17) Uani 1 1 d .
H6A H 0.4861 0.7409 0.9584 0.061 Uiso 1 1 calc R
H6B H 0.4438 0.8910 0.9587 0.061 Uiso 1 1 calc R
C7 C 0.4005(2) 0.6780(7) 0.9514(2) 0.0411(14) Uani 1 1 d .
C8 C 0.4017(3) 0.5792(10) 0.9936(3) 0.063(2) Uani 1 1 d .
H8 H 0.4356 0.5727 1.0165 0.075 Uiso 1 1 calc R
C9 C 0.3529(4) 0.4892(9) 1.0020(3) 0.064(2) Uani 1 1 d .
H9 H 0.3530 0.4232 1.0311 0.076 Uiso 1 1 calc R
C10 C 0.3048(3) 0.4981(8) 0.9676(3) 0.0564(18) Uani 1 1 d .
H10 H 0.2712 0.4387 0.9726 0.068 Uiso 1 1 calc R
C11 C 0.3062(3) 0.5944(8) 0.9255(2) 0.0484(16) Uani 1 1 d .
H11 H 0.2730 0.5987 0.9017 0.058 Uiso 1 1 calc R
C12 C 0.2896(3) 0.9926(7) 0.8605(2) 0.0422(14) Uani 1 1 d .
C13 C 0.2708(2) 0.8996(7) 0.8154(2) 0.0415(14) Uani 1 1 d .
C14 C 0.3128(3) 0.9266(7) 0.7794(2) 0.0436(15) Uani 1 1 d .
C15 C 0.3571(3) 1.0284(7) 0.8020(2) 0.0449(15) Uani 1 1 d .
C16 C 0.3433(3) 1.0696(7) 0.8530(2) 0.0440(15) Uani 1 1 d .
C17 C 0.2565(3) 1.0061(9) 0.9069(3) 0.066(2) Uani 1 1 d .
H17A H 0.2837 1.0208 0.9370 0.099 Uiso 1 1 calc R
H17B H 0.2341 0.9087 0.9105 0.099 Uiso 1 1 calc R
H17C H 0.2303 1.0977 0.9030 0.099 Uiso 1 1 calc R
C18 C 0.2160(3) 0.8061(9) 0.8049(3) 0.066(2) Uani 1 1 d .
H18A H 0.1874 0.8704 0.7844 0.100 Uiso 1 1 calc R
H18B H 0.2009 0.7784 0.8370 0.100 Uiso 1 1 calc R
H18C H 0.2238 0.7084 0.7866 0.100 Uiso 1 1 calc R
C19 C 0.3086(4) 0.8584(9) 0.7256(3) 0.070(2) Uani 1 1 d .
H19A H 0.3454 0.8737 0.7113 0.105 Uiso 1 1 calc R
H19B H 0.2779 0.9135 0.7045 0.105 Uiso 1 1 calc R
H19C H 0.2997 0.7444 0.7267 0.105 Uiso 1 1 calc R
C20 C 0.4084(3) 1.0986(9) 0.7780(3) 0.072(2) Uani 1 1 d .
H20A H 0.4117 1.0475 0.7453 0.108 Uiso 1 1 calc R
H20B H 0.4439 1.0800 0.8003 0.108 Uiso 1 1 calc R
H20C H 0.4027 1.2134 0.7731 0.108 Uiso 1 1 calc R
C21 C 0.3762(4) 1.1840(8) 0.8894(3) 0.076(2) Uani 1 1 d .
H21A H 0.3683 1.2937 0.8781 0.114 Uiso 1 1 calc R
H21B H 0.4177 1.1627 0.8901 0.114 Uiso 1 1 calc R
H21C H 0.3639 1.1696 0.9233 0.114 Uiso 1 1 calc R
Cl1 Cl 0.35551(7) 0.55241(18) 0.80751(6) 0.0481(4) Uani 1 1 d .
F1 F 0.5935(2) 0.9965(6) 0.86737(18) 0.0941(15) Uani 1 1 d .
F2 F 0.5680(2) 1.0555(7) 0.9438(2) 0.1020(16) Uani 1 1 d .
F3 F 0.5933(2) 0.8055(6) 0.9261(3) 0.119(2) Uani 1 1 d .
F4 F 0.6527(3) 0.9520(8) 0.98012(19) 0.127(2) Uani 1 1 d .
F5 F 0.6788(2) 0.8955(8) 0.9035(2) 0.125(2) Uani 1 1 d .
F6 F 0.6539(3) 1.1417(7) 0.9217(3) 0.127(2) Uani 1 1 d .
N1 N 0.3533(2) 0.6840(5) 0.91688(17) 0.0377(11) Uani 1 1 d .
N2 N 0.4938(2) 0.5140(6) 0.8897(2) 0.0502(13) Uani 1 1 d .
P1 P 0.62415(8) 0.9727(2) 0.92459(7) 0.0555(5) Uani 1 1 d .
Rh1 Rh 0.355367(18) 0.81191(5) 0.847621(16) 0.03133(16) Uani 1 1 d .
S1 S 0.45673(6) 0.82003(19) 0.87518(6) 0.0440(4) Uani 1 1 d .

loop_
_atom_site_aniso_label
_atom_site_aniso_U_11
_atom_site_aniso_U_22
_atom_site_aniso_U_33
_atom_site_aniso_U_23
_atom_site_aniso_U_13
_atom_site_aniso_U_12
C5 0.072(5) 0.043(4) 0.067(5) 0.006(4) 0.001(4) 0.013(4)
C4 0.071(5) 0.067(5) 0.067(5) -0.005(4) 0.007(4) 0.030(4)
C3 0.071(5) 0.091(6) 0.057(5) -0.002(4) 0.023(4) 0.022(5)
C2 0.068(5) 0.064(5) 0.051(4) 0.007(4) 0.019(4) 0.007(4)
C1 0.035(3) 0.042(3) 0.042(4) -0.008(3) 0.001(3) 0.000(3)
C6 0.057(4) 0.052(4) 0.043(4) -0.017(3) -0.006(3) 0.010(3)
C7 0.039(3) 0.051(4) 0.032(3) -0.001(3) -0.001(3) 0.015(3)
C8 0.068(5) 0.083(6) 0.036(4) 0.008(4) 0.002(3) 0.031(4)
C9 0.101(6) 0.055(5) 0.037(4) 0.018(3) 0.021(4) 0.022(4)
C10 0.073(5) 0.052(4) 0.048(4) 0.018(3) 0.025(4) 0.006(4)
C11 0.057(4) 0.046(4) 0.044(4) 0.009(3) 0.012(3) 0.002(3)
C12 0.049(4) 0.034(3) 0.044(4) 0.006(3) 0.006(3) 0.016(3)
C13 0.039(3) 0.038(3) 0.046(4) 0.016(3) -0.002(3) 0.008(3)
C14 0.058(4) 0.041(4) 0.030(3) 0.008(3) -0.002(3) 0.013(3)
C15 0.058(4) 0.033(3) 0.045(4) 0.017(3) 0.013(3) 0.011(3)
C16 0.053(4) 0.030(3) 0.049(4) 0.003(3) 0.004(3) 0.009(3)
C17 0.068(5) 0.074(5) 0.059(5) 0.005(4) 0.020(4) 0.033(4)
C18 0.054(4) 0.067(5) 0.075(5) 0.017(4) -0.009(4) 0.000(4)
C19 0.102(6) 0.066(5) 0.040(4) 0.008(4) -0.002(4) 0.013(4)
C20 0.078(5) 0.067(5) 0.076(5) 0.029(4) 0.029(4) -0.001(4)
C21 0.095(6) 0.036(4) 0.097(6) -0.004(4) 0.006(5) -0.002(4)
Cl1 0.0633(10) 0.0359(8) 0.0448(9) -0.0064(7) 0.0036(7) 0.0034(7)
F1 0.111(4) 0.103(4) 0.066(3) 0.009(3) -0.005(3) 0.018(3)
F2 0.089(3) 0.114(4) 0.106(4) -0.014(3) 0.024(3) 0.012(3)
F3 0.104(4) 0.066(3) 0.174(6) 0.037(3) -0.056(4) -0.025(3)
F4 0.121(4) 0.191(6) 0.062(3) 0.022(4) -0.034(3) -0.041(4)
F5 0.078(3) 0.159(6) 0.139(5) -0.046(4) 0.010(3) 0.033(4)
F6 0.121(5) 0.085(4) 0.176(6) 0.004(4) 0.022(4) -0.044(3)
N1 0.043(3) 0.039(3) 0.032(3) 0.008(2) 0.009(2) 0.007(2)
N2 0.055(3) 0.046(3) 0.051(3) 0.006(3) 0.010(3) 0.005(3)
P1 0.0583(11) 0.0543(11) 0.0539(12) -0.0009(9) 0.0056(9) -0.0060(9)
Rh1 0.0362(3) 0.0290(3) 0.0292(3) 0.00317(19) 0.00511(17) 0.00276(19)
S1 0.0401(8) 0.0412(9) 0.0509(10) -0.0014(7) 0.0050(7) -0.0009(7)

loop_
_atom_type_symbol
_atom_type_description
_atom_type_scat_dispersion_real
_atom_type_scat_dispersion_imag
_atom_type_scat_source
C C 0.0033 0.0016 'International Tables Vol C Tables 4.2.6.8 and 6.1.1.4'
H H 0.0000 0.0000 'International Tables Vol C Tables 4.2.6.8 and 6.1.1.4'
N N 0.0061 0.0033 'International Tables Vol C Tables 4.2.6.8 and 6.1.1.4'
F F 0.0171 0.0103 'International Tables Vol C Tables 4.2.6.8 and 6.1.1.4'
P P 0.1023 0.0942 'International Tables Vol C Tables 4.2.6.8 and 6.1.1.4'
S S 0.1246 0.1234 'International Tables Vol C Tables 4.2.6.8 and 6.1.1.4'
Cl Cl 0.1484 0.1585 'International Tables Vol C Tables 4.2.6.8 and 6.1.1.4'
Rh Rh -1.1178 0.9187 'International Tables Vol C Tables 4.2.6.8 and 6.1.1.4'

loop_
_geom_angle_atom_site_label_1
_geom_angle_atom_site_label_2
_geom_angle_atom_site_label_3
_geom_angle
N2 C5 C4 123.2(7)
N2 C5 H5 118.4
C4 C5 H5 118.4
C3 C4 C5 118.6(7)
C3 C4 H4 120.7
C5 C4 H4 120.7
C4 C3 C2 120.2(7)
C4 C3 H3 119.9
C2 C3 H3 119.9
C1 C2 C3 116.8(7)
C1 C2 H2 121.6
C3 C2 H2 121.6
N2 C1 C2 125.3(6)
N2 C1 S1 118.6(4)
C2 C1 S1 116.0(5)
C7 C6 S1 113.0(4)
C7 C6 H6A 109.0
S1 C6 H6A 109.0
C7 C6 H6B 109.0
S1 C6 H6B 109.0
H6A C6 H6B 107.8
N1 C7 C8 121.1(6)
N1 C7 C6 116.5(5)
C8 C7 C6 122.4(6)
C7 C8 C9 119.8(7)
C7 C8 H8 120.1
C9 C8 H8 120.1
C10 C9 C8 118.9(6)
C10 C9 H9 120.5
C8 C9 H9 120.5
C9 C10 C11 119.2(7)
C9 C10 H10 120.4
C11 C10 H10 120.4
N1 C11 C10 122.6(6)
N1 C11 H11 118.7
C10 C11 H11 118.7
C16 C12 C13 108.7(5)
C16 C12 C17 126.5(6)
C13 C12 C17 124.8(6)
C16 C12 Rh1 70.2(3)
C13 C12 Rh1 70.2(3)
C17 C12 Rh1 126.2(4)
C14 C13 C12 106.9(5)
C14 C13 C18 125.1(6)
C12 C13 C18 127.7(6)
C14 C13 Rh1 71.0(3)
C12 C13 Rh1 71.0(3)
C18 C13 Rh1 127.6(4)
C15 C14 C13 108.8(5)
C15 C14 C19 126.5(6)
C13 C14 C19 124.7(6)
C15 C14 Rh1 70.5(3)
C13 C14 Rh1 70.5(3)
C19 C14 Rh1 125.9(4)
C14 C15 C16 108.5(5)
C14 C15 C20 128.2(6)
C16 C15 C20 123.2(6)
C14 C15 Rh1 71.6(3)
C16 C15 Rh1 70.5(3)
C20 C15 Rh1 127.6(5)
C12 C16 C15 107.1(5)
C12 C16 C21 126.0(6)
C15 C16 C21 126.6(6)
C12 C16 Rh1 71.6(3)
C15 C16 Rh1 70.4(3)
C21 C16 Rh1 127.4(5)
C12 C17 H17A 109.5
C12 C17 H17B 109.5
H17A C17 H17B 109.5
C12 C17 H17C 109.5
H17A C17 H17C 109.5
H17B C17 H17C 109.5
C13 C18 H18A 109.5
C13 C18 H18B 109.5
H18A C18 H18B 109.5
C13 C18 H18C 109.5
H18A C18 H18C 109.5
H18B C18 H18C 109.5
C14 C19 H19A 109.5
C14 C19 H19B 109.5
H19A C19 H19B 109.5
C14 C19 H19C 109.5
H19A C19 H19C 109.5
H19B C19 H19C 109.5
C15 C20 H20A 109.5
C15 C20 H20B 109.5
H20A C20 H20B 109.5
C15 C20 H20C 109.5
H20A C20 H20C 109.5
H20B C20 H20C 109.5
C16 C21 H21A 109.5
C16 C21 H21B 109.5
H21A C21 H21B 109.5
C16 C21 H21C 109.5
H21A C21 H21C 109.5
H21B C21 H21C 109.5
C7 N1 C11 118.3(5)
C7 N1 Rh1 121.0(4)
C11 N1 Rh1 120.4(4)
C1 N2 C5 115.9(5)
F4 P1 F5 90.3(4)
F4 P1 F3 91.7(3)
F5 P1 F3 91.6(4)
F4 P1 F6 89.9(4)
F5 P1 F6 88.8(4)
F3 P1 F6 178.3(4)
F4 P1 F2 91.9(3)
F5 P1 F2 177.5(4)
F3 P1 F2 89.4(3)
F6 P1 F2 90.1(3)
F4 P1 F1 178.9(4)
F5 P1 F1 90.8(3)
F3 P1 F1 88.5(3)
F6 P1 F1 89.9(3)
F2 P1 F1 87.0(3)
N1 Rh1 C15 154.0(2)
N1 Rh1 C16 115.3(2)
C15 Rh1 C16 39.1(2)
N1 Rh1 C13 114.2(2)
C15 Rh1 C13 64.5(2)
C16 Rh1 C13 65.0(2)
N1 Rh1 C14 152.1(2)
C15 Rh1 C14 38.0(2)
C16 Rh1 C14 64.6(2)
C13 Rh1 C14 38.5(2)
N1 Rh1 C12 98.0(2)
C15 Rh1 C12 64.2(2)
C16 Rh1 C12 38.2(2)
C13 Rh1 C12 38.8(2)
C14 Rh1 C12 64.1(2)
N1 Rh1 S1 81.69(13)
C15 Rh1 S1 94.27(18)
C16 Rh1 S1 94.61(17)
C13 Rh1 S1 157.79(17)
C14 Rh1 S1 126.06(18)
C12 Rh1 S1 127.55(18)
N1 Rh1 Cl1 85.87(13)
C15 Rh1 Cl1 120.17(18)
C16 Rh1 Cl1 157.29(17)
C13 Rh1 Cl1 99.76(18)
C14 Rh1 Cl1 92.93(17)
C12 Rh1 Cl1 135.77(18)
S1 Rh1 Cl1 96.66(6)
C1 S1 C6 101.2(3)
C1 S1 Rh1 112.66(19)
C6 S1 Rh1 96.6(2)

loop_
_geom_bond_atom_site_label_1
_geom_bond_atom_site_label_2
_geom_bond_distance
C5 N2 1.341(8)
C5 C4 1.348(10)
C5 H5 0.9300
C4 C3 1.342(11)
C4 H4 0.9300
C3 C2 1.361(10)
C3 H3 0.9300
C2 C1 1.352(8)
C2 H2 0.9300
C1 N2 1.302(8)
C1 S1 1.790(6)
C6 C7 1.474(9)
C6 S1 1.791(6)
C6 H6A 0.9700
C6 H6B 0.9700
C7 N1 1.334(7)
C7 C8 1.364(9)
C8 C9 1.372(10)
C8 H8 0.9300
C9 C10 1.349(10)
C9 H9 0.9300
C10 C11 1.354(8)
C10 H10 0.9300
C11 N1 1.340(7)
C11 H11 0.9300
C12 C16 1.410(8)
C12 C13 1.430(8)
C12 C17 1.489(8)
C12 Rh1 2.160(5)
C13 C14 1.420(8)
C13 C18 1.471(9)
C13 Rh1 2.150(5)
C14 C15 1.398(9)
C14 C19 1.502(9)
C14 Rh1 2.156(6)
C15 C16 1.432(8)
C15 C20 1.495(8)
C15 Rh1 2.142(5)
C16 C21 1.485(9)
C16 Rh1 2.143(6)
C17 H17A 0.9600
C17 H17B 0.9600
C17 H17C 0.9600
C18 H18A 0.9600
C18 H18B 0.9600
C18 H18C 0.9600
C19 H19A 0.9600
C19 H19B 0.9600
C19 H19C 0.9600
C20 H20A 0.9600
C20 H20B 0.9600
C20 H20C 0.9600
C21 H21A 0.9600
C21 H21B 0.9600
C21 H21C 0.9600
Cl1 Rh1 2.3758(16)
F1 P1 1.594(5)
F2 P1 1.574(5)
F3 P1 1.547(5)
F4 P1 1.535(5)
F5 P1 1.546(5)
F6 P1 1.551(5)
N1 Rh1 2.091(4)
Rh1 S1 2.3532(17)

loop_
_geom_torsion_atom_site_label_1
_geom_torsion_atom_site_label_2
_geom_torsion_atom_site_label_3
_geom_torsion_atom_site_label_4
_geom_torsion
N2 C5 C4 C3 -0.8(12)
C5 C4 C3 C2 2.7(13)
C4 C3 C2 C1 -3.9(12)
C3 C2 C1 N2 3.4(11)
C3 C2 C1 S1 -179.4(6)
S1 C6 C7 N1 -32.6(7)
S1 C6 C7 C8 149.4(5)
N1 C7 C8 C9 -2.8(10)
C6 C7 C8 C9 175.1(6)
C7 C8 C9 C10 1.4(11)
C8 C9 C10 C11 0.4(10)
C9 C10 C11 N1 -0.9(10)
C16 C12 C13 C14 -2.4(6)
C17 C12 C13 C14 176.7(6)
Rh1 C12 C13 C14 -62.3(4)
C16 C12 C13 C18 -176.8(6)
C17 C12 C13 C18 2.3(10)
Rh1 C12 C13 C18 123.4(6)
C16 C12 C13 Rh1 59.9(4)
C17 C12 C13 Rh1 -121.0(6)
C12 C13 C14 C15 2.0(6)
C18 C13 C14 C15 176.5(6)
Rh1 C13 C14 C15 -60.4(4)
C12 C13 C14 C19 -176.9(6)
C18 C13 C14 C19 -2.4(9)
Rh1 C13 C14 C19 120.8(6)
C12 C13 C14 Rh1 62.3(4)
C18 C13 C14 Rh1 -123.1(6)
C13 C14 C15 C16 -0.8(7)
C19 C14 C15 C16 178.1(6)
Rh1 C14 C15 C16 -61.2(4)
C13 C14 C15 C20 -175.8(6)
C19 C14 C15 C20 3.0(10)
Rh1 C14 C15 C20 123.8(7)
C13 C14 C15 Rh1 60.4(4)
C19 C14 C15 Rh1 -120.8(6)
C13 C12 C16 C15 1.9(6)
C17 C12 C16 C15 -177.1(6)
Rh1 C12 C16 C15 61.8(4)
C13 C12 C16 C21 176.7(6)
C17 C12 C16 C21 -2.3(10)
Rh1 C12 C16 C21 -123.4(6)
C13 C12 C16 Rh1 -59.9(4)
C17 C12 C16 Rh1 121.0(6)
C14 C15 C16 C12 -0.7(7)
C20 C15 C16 C12 174.6(6)
Rh1 C15 C16 C12 -62.6(4)
C14 C15 C16 C21 -175.5(6)
C20 C15 C16 C21 -0.1(10)
Rh1 C15 C16 C21 122.7(6)
C14 C15 C16 Rh1 61.9(4)
C20 C15 C16 Rh1 -122.8(6)
C8 C7 N1 C11 2.3(8)
C6 C7 N1 C11 -175.8(5)
C8 C7 N1 Rh1 -172.0(5)
C6 C7 N1 Rh1 10.0(7)
C10 C11 N1 C7 -0.4(9)
C10 C11 N1 Rh1 173.9(5)
C2 C1 N2 C5 -1.5(10)
S1 C1 N2 C5 -178.6(5)
C4 C5 N2 C1 0.1(10)
C7 N1 Rh1 C15 -72.0(6)
C11 N1 Rh1 C15 113.8(6)
C7 N1 Rh1 C16 -80.5(5)
C11 N1 Rh1 C16 105.3(5)
C7 N1 Rh1 C13 -153.1(4)
C11 N1 Rh1 C13 32.7(5)
C7 N1 Rh1 C14 -163.5(5)
C11 N1 Rh1 C14 22.3(7)
C7 N1 Rh1 C12 -116.3(4)
C11 N1 Rh1 C12 69.5(5)
C7 N1 Rh1 S1 10.7(4)
C11 N1 Rh1 S1 -163.5(4)
C7 N1 Rh1 Cl1 108.0(4)
C11 N1 Rh1 Cl1 -66.1(4)
C14 C15 Rh1 N1 -130.4(5)
C16 C15 Rh1 N1 -12.3(7)
C20 C15 Rh1 N1 105.1(7)
C14 C15 Rh1 C16 -118.2(5)
C20 C15 Rh1 C16 117.4(8)
C14 C15 Rh1 C13 -37.0(3)
C16 C15 Rh1 C13 81.1(4)
C20 C15 Rh1 C13 -161.5(7)
C16 C15 Rh1 C14 118.2(5)
C20 C15 Rh1 C14 -124.5(8)
C14 C15 Rh1 C12 -80.2(4)
C16 C15 Rh1 C12 37.9(4)
C20 C15 Rh1 C12 155.3(7)
C14 C15 Rh1 S1 149.8(3)
C16 C15 Rh1 S1 -92.1(3)
C20 C15 Rh1 S1 25.3(6)
C14 C15 Rh1 Cl1 49.5(4)
C16 C15 Rh1 Cl1 167.7(3)
C20 C15 Rh1 Cl1 -74.9(7)
C12 C16 Rh1 N1 -69.3(4)
C15 C16 Rh1 N1 174.1(3)
C21 C16 Rh1 N1 52.4(7)
C12 C16 Rh1 C15 116.6(5)
C21 C16 Rh1 C15 -121.7(8)
C12 C16 Rh1 C13 37.0(3)
C15 C16 Rh1 C13 -79.6(4)
C21 C16 Rh1 C13 158.7(7)
C12 C16 Rh1 C14 79.7(4)
C15 C16 Rh1 C14 -36.9(4)
C21 C16 Rh1 C14 -158.6(7)
C15 C16 Rh1 C12 -116.6(5)
C21 C16 Rh1 C12 121.7(7)
C12 C16 Rh1 S1 -152.3(3)
C15 C16 Rh1 S1 91.1(4)
C21 C16 Rh1 S1 -30.6(6)
C12 C16 Rh1 Cl1 88.1(5)
C15 C16 Rh1 Cl1 -28.5(7)
C21 C16 Rh1 Cl1 -150.2(5)
C14 C13 Rh1 N1 -172.2(3)
C12 C13 Rh1 N1 71.4(4)
C18 C13 Rh1 N1 -52.0(6)
C14 C13 Rh1 C15 36.5(4)
C12 C13 Rh1 C15 -79.8(4)
C18 C13 Rh1 C15 156.7(7)
C14 C13 Rh1 C16 79.9(4)
C12 C13 Rh1 C16 -36.5(3)
C18 C13 Rh1 C16 -160.0(7)
C12 C13 Rh1 C14 -116.4(5)
C18 C13 Rh1 C14 120.2(8)
C14 C13 Rh1 C12 116.4(5)
C18 C13 Rh1 C12 -123.5(7)
C14 C13 Rh1 S1 54.7(6)
C12 C13 Rh1 S1 -61.6(6)
C18 C13 Rh1 S1 174.9(4)
C14 C13 Rh1 Cl1 -82.4(3)
C12 C13 Rh1 Cl1 161.3(3)
C18 C13 Rh1 Cl1 37.8(6)
C15 C14 Rh1 N1 134.5(4)
C13 C14 Rh1 N1 15.3(6)
C19 C14 Rh1 N1 -104.0(7)
C13 C14 Rh1 C15 -119.2(5)
C19 C14 Rh1 C15 121.5(7)
C15 C14 Rh1 C16 38.0(3)
C13 C14 Rh1 C16 -81.2(4)
C19 C14 Rh1 C16 159.4(7)
C15 C14 Rh1 C13 119.2(5)
C19 C14 Rh1 C13 -119.4(8)
C15 C14 Rh1 C12 80.6(4)
C13 C14 Rh1 C12 -38.6(4)
C19 C14 Rh1 C12 -158.0(7)
C15 C14 Rh1 S1 -38.4(4)
C13 C14 Rh1 S1 -157.6(3)
C19 C14 Rh1 S1 83.1(6)
C15 C14 Rh1 Cl1 -138.8(3)
C13 C14 Rh1 Cl1 102.0(3)
C19 C14 Rh1 Cl1 -17.3(6)
C16 C12 Rh1 N1 121.3(4)
C13 C12 Rh1 N1 -119.2(3)
C17 C12 Rh1 N1 0.0(6)
C16 C12 Rh1 C15 -38.7(4)
C13 C12 Rh1 C15 80.7(4)
C17 C12 Rh1 C15 -160.1(7)
C13 C12 Rh1 C16 119.5(5)
C17 C12 Rh1 C16 -121.3(8)
C16 C12 Rh1 C13 -119.5(5)
C17 C12 Rh1 C13 119.2(7)
C16 C12 Rh1 C14 -81.1(4)
C13 C12 Rh1 C14 38.3(3)
C17 C12 Rh1 C14 157.6(7)
C16 C12 Rh1 S1 35.7(4)
C13 C12 Rh1 S1 155.2(3)
C17 C12 Rh1 S1 -85.6(6)
C16 C12 Rh1 Cl1 -146.4(3)
C13 C12 Rh1 Cl1 -27.0(4)
C17 C12 Rh1 Cl1 92.3(6)
N2 C1 S1 C6 18.4(5)
C2 C1 S1 C6 -158.9(5)
N2 C1 S1 Rh1 -83.6(5)
C2 C1 S1 Rh1 99.0(5)
C7 C6 S1 C1 -80.2(5)
C7 C6 S1 Rh1 34.5(4)
N1 Rh1 S1 C1 83.1(3)
C15 Rh1 S1 C1 -122.7(3)
C16 Rh1 S1 C1 -161.9(3)
C13 Rh1 S1 C1 -139.2(5)
C14 Rh1 S1 C1 -100.2(3)
C12 Rh1 S1 C1 176.8(3)
Cl1 Rh1 S1 C1 -1.7(2)
N1 Rh1 S1 C6 -21.9(2)
C15 Rh1 S1 C6 132.2(3)
C16 Rh1 S1 C6 93.0(3)
C13 Rh1 S1 C6 115.8(5)
C14 Rh1 S1 C6 154.7(3)
C12 Rh1 S1 C6 71.8(3)
Cl1 Rh1 S1 C6 -106.7(2)
